data_4345160
loop_
_publ_author_name
'Marinho, Maria Vanda'
'Reis, Daniella O.'
'Oliveira, Willian X. C.'
'Marques, Lippy F.'
'Stumpf, Humberto O.'
'D\'eniz, Mariadel'
'Pas\'an, Jorge'
'Ruiz-P\'erez, Catalina'
'Cano, Joan'
'Lloret, Francesc'
'Julve, Miguel'

_publ_section_title
;
 Photoluminescent and Slow Magnetic Relaxation Studies on
 Lanthanide(III)-2,5-pyrazinedicarboxylate Frameworks.
;
_journal_issue 4
_journal_name_full 'Inorganic chemistry'
_journal_page_first 2108
_journal_page_last 2123
_journal_paper_doi 10.1021/acs.inorgchem.6b02774
_journal_volume 56
_journal_year 2017
_chemical_formula_sum 'C18 H24 Er2 N6 O21'
_chemical_formula_weight 994.80
_chemical_name_systematic
;
 ?
;
_space_group_crystal_system triclinic
_space_group_IT_number 2
_space_group_name_Hall '-P 1'
_space_group_name_H-M_alt 'P -1'
_symmetry_space_group_name_Hall '-P 1'
_symmetry_space_group_name_H-M 'P -1'
_atom_sites_solution_hydrogens geom
_audit_creation_method SHELXL-2013
_cell_angle_alpha 118.990(4)
_cell_angle_beta 90.575(3)
_cell_angle_gamma 91.670(2)
_cell_formula_units_Z 1
_cell_length_a 6.0327(2)
_cell_length_b 12.7752(4)
_cell_length_c 13.1775(5)
_cell_measurement_reflns_used 13431
_cell_measurement_temperature 293(2)
_cell_measurement_theta_max 73.368
_cell_measurement_theta_min 6.724
_cell_volume 887.61(6)
_computing_structure_refinement 'SHELXL-2013 (Sheldrick, 2013)'
_diffrn_ambient_temperature 293(2)
_diffrn_detector 'CCD plate'
_diffrn_detector_area_resol_mean 10.5953
_diffrn_detector_type Atlas
_diffrn_measured_fraction_theta_full 0.998
_diffrn_measured_fraction_theta_max 0.981
_diffrn_measurement_device_type 'SuperNova, Dual, Cu at zero, Atlas'
_diffrn_measurement_method 'w scans'
_diffrn_radiation_monochromator mirror
_diffrn_radiation_type CuK\a
_diffrn_radiation_wavelength 1.5418
_diffrn_reflns_av_R_equivalents 0.0377
_diffrn_reflns_av_unetI/netI 0.0249
_diffrn_reflns_Laue_measured_fraction_full 0.998
_diffrn_reflns_Laue_measured_fraction_max 0.981
_diffrn_reflns_limit_h_max 7
_diffrn_reflns_limit_h_min -7
_diffrn_reflns_limit_k_max 15
_diffrn_reflns_limit_k_min -15
_diffrn_reflns_limit_l_max 16
_diffrn_reflns_limit_l_min -14
_diffrn_reflns_number 13431
_diffrn_reflns_point_group_measured_fraction_full 0.998
_diffrn_reflns_point_group_measured_fraction_max 0.981
_diffrn_reflns_theta_full 67.680
_diffrn_reflns_theta_max 73.368
_diffrn_reflns_theta_min 6.724
_diffrn_source 'sealed X-ray tube'
_exptl_absorpt_coefficient_mu 9.288
_exptl_absorpt_correction_T_max 0.647
_exptl_absorpt_correction_T_min 0.301
_exptl_absorpt_correction_type gaussian
_exptl_absorpt_process_details
;
CrysAlisPro, Agilent Technologies,
Version 1.171.35.21 (release 20-01-2012 CrysAlis171 .NET)
(compiled Jan 23 2012,18:06:46)
Numerical absorption correction based on gaussian integration over
            a multifaceted crystal model
;
_exptl_crystal_colour yellow
_exptl_crystal_density_diffrn 1.861
_exptl_crystal_description needle
_exptl_crystal_F_000 460
_exptl_crystal_size_max 0.180
_exptl_crystal_size_mid 0.130
_exptl_crystal_size_min 0.080
_refine_diff_density_max 1.207
_refine_diff_density_min -0.936
_refine_diff_density_rms 0.129
_refine_ls_extinction_method none
_refine_ls_goodness_of_fit_ref 1.112
_refine_ls_hydrogen_treatment constr
_refine_ls_matrix_type full
_refine_ls_number_parameters 235
_refine_ls_number_reflns 3512
_refine_ls_number_restraints 0
_refine_ls_restrained_S_all 1.112
_refine_ls_R_factor_all 0.0302
_refine_ls_R_factor_gt 0.0283
_refine_ls_shift/su_max 0.000
_refine_ls_shift/su_mean 0.000
_refine_ls_structure_factor_coef Fsqd
_refine_ls_weighting_details 'w=1/[\s^2^(Fo^2^)+(0.0463P)^2^+2.1120P] where P=(Fo^2^+2Fc^2^)/3'
_refine_ls_weighting_scheme calc
_refine_ls_wR_factor_gt 0.0826
_refine_ls_wR_factor_ref 0.0834
_reflns_Friedel_coverage 0.000
_reflns_number_gt 3422
_reflns_number_total 3512
_reflns_threshold_expression 'I > 2\s(I)'
_cod_data_source_file ic6b02774_si_003.cif
_cod_data_source_block shelx
_cod_depositor_comments 'Adding full bibliography for 4345159--4345161.cif.'
_cod_database_code 4345160
_shelx_space_group_comment
;
The symmetry employed for this shelxl refinement is uniquely defined
by the following loop, which should always be used as a source of
symmetry information in preference to the above space-group names.
They are only intended as comments.
;
_shelx_estimated_absorpt_t_min 0.286
_shelx_estimated_absorpt_t_max 0.524
_shelxl_version_number 2013-4

loop_
_space_group_symop_operation_xyz
'x, y, z'
'-x, -y, -z'

loop_
_atom_site_label
_atom_site_type_symbol
_atom_site_fract_x
_atom_site_fract_y
_atom_site_fract_z
_atom_site_U_iso_or_equiv
_atom_site_adp_type
_atom_site_occupancy
_atom_site_site_symmetry_order
_atom_site_calc_flag
_atom_site_refinement_flags_posn
_atom_site_refinement_flags_adp
_atom_site_refinement_flags_occupancy
_atom_site_disorder_assembly
_atom_site_disorder_group
Er1 Er 0.27633(3) 0.16011(2) 0.32198(2) 0.01789(9) Uani 1 1 d . . . . .
N1 N 0.4140(5) 0.0730(3) 0.1091(3) 0.0217(6) Uani 1 1 d . . . . .
N2 N 0.0768(5) 0.0479(3) 0.4311(3) 0.0242(7) Uani 1 1 d . . . . .
N3 N 0.4305(5) 0.3795(3) 0.4450(3) 0.0255(7) Uani 1 1 d . . . . .
C1 C 0.7613(6) 0.0942(3) 0.2073(3) 0.0208(7) Uani 1 1 d . . . . .
C2 C 0.6245(6) 0.0397(3) 0.0966(3) 0.0196(7) Uani 1 1 d . . . . .
C3 C 0.2901(6) 0.0346(4) 0.0109(3) 0.0221(7) Uani 1 1 d . . . . .
H3 H 0.1447 0.0585 0.0156 0.027 Uiso 1 1 calc R U . . .
C4 C 0.4018(6) 0.1397(3) 0.5538(3) 0.0228(8) Uani 1 1 d . . . . .
C5 C 0.1879(6) 0.0659(3) 0.5267(3) 0.0237(8) Uani 1 1 d . . . . .
C6 C -0.1107(7) -0.0186(4) 0.4045(4) 0.0262(8) Uani 1 1 d . . . . .
H6 H -0.1921 -0.0337 0.3381 0.031 Uiso 1 1 calc R U . . .
C7 C 0.2496(9) 0.3936(4) 0.2878(4) 0.0364(10) Uani 1 1 d . . . . .
C8 C 0.3850(7) 0.4507(4) 0.4001(4) 0.0274(8) Uani 1 1 d . . . . .
C9 C 0.5443(7) 0.4298(4) 0.5451(4) 0.0289(9) Uani 1 1 d . . . . .
H9 H 0.5777 0.3834 0.5796 0.035 Uiso 1 1 calc R U . . .
O1 O 0.6631(4) 0.1655(3) 0.2973(2) 0.0270(6) Uani 1 1 d . . . . .
O2 O 0.9605(4) 0.0679(3) 0.2034(2) 0.0247(6) Uani 1 1 d . . . . .
O3 O 0.4490(5) 0.1790(3) 0.4855(2) 0.0265(6) Uani 1 1 d . . . . .
O4 O 0.5192(6) 0.1559(3) 0.6387(3) 0.0375(7) Uani 1 1 d . . . . .
O5 O 0.1919(5) 0.2850(3) 0.2481(3) 0.0321(7) Uani 1 1 d . . . . .
O6 O 0.2026(9) 0.4566(3) 0.2433(4) 0.0671(14) Uani 1 1 d . . . . .
O1W O 0.0020(5) 0.2787(3) 0.4502(3) 0.0302(6) Uani 1 1 d . . . . .
O2W O 0.3693(5) -0.0428(3) 0.2402(3) 0.0314(6) Uani 1 1 d . . . . .
O3W O -0.0844(7) 0.3033(4) 0.6670(4) 0.0553(10) Uani 1 1 d . . . . .
O4WA O 0.208(7) -0.215(3) 0.036(3) 0.22(2) Uani 0.5 1 d . . P A 1
O4WB O 0.348(6) -0.2092(17) 0.0262(13) 0.160(15) Uani 0.5 1 d . . P B 2
O5W O 0.192(5) 0.296(2) 0.0025(15) 0.101(9) Uani 0.25 1 d . . P . .
O5WB O 0.245(6) 0.370(3) -0.142(2) 0.137(13) Uani 0.25 1 d . . P . .

loop_
_atom_site_aniso_label
_atom_site_aniso_U_11
_atom_site_aniso_U_22
_atom_site_aniso_U_33
_atom_site_aniso_U_23
_atom_site_aniso_U_13
_atom_site_aniso_U_12
Er1 0.01405(13) 0.02241(13) 0.01720(13) 0.00977(9) -0.00316(8) -0.00113(8)
N1 0.0153(14) 0.0275(16) 0.0233(16) 0.0133(13) -0.0017(12) -0.0010(12)
N2 0.0232(16) 0.0290(16) 0.0236(16) 0.0153(13) -0.0002(12) -0.0001(13)
N3 0.0246(16) 0.0245(15) 0.0274(17) 0.0128(14) -0.0025(13) -0.0009(13)
C1 0.0157(16) 0.0275(18) 0.0234(19) 0.0158(15) -0.0015(14) -0.0033(14)
C2 0.0160(16) 0.0271(18) 0.0190(17) 0.0139(15) -0.0032(13) -0.0022(13)
C3 0.0158(16) 0.0321(19) 0.0202(18) 0.0140(15) -0.0022(13) 0.0014(14)
C4 0.0250(19) 0.0254(18) 0.0208(18) 0.0136(15) -0.0023(14) -0.0003(15)
C5 0.0254(19) 0.0260(18) 0.0206(18) 0.0121(15) -0.0008(14) 0.0015(15)
C6 0.0251(19) 0.033(2) 0.0248(19) 0.0180(16) -0.0033(15) -0.0025(16)
C7 0.049(3) 0.030(2) 0.029(2) 0.0141(18) -0.0118(19) -0.0021(19)
C8 0.029(2) 0.0271(19) 0.027(2) 0.0140(16) -0.0046(16) -0.0019(16)
C9 0.033(2) 0.028(2) 0.028(2) 0.0159(17) -0.0091(17) 0.0004(16)
O1 0.0164(12) 0.0387(15) 0.0175(13) 0.0073(11) -0.0023(10) -0.0014(11)
O2 0.0152(12) 0.0348(14) 0.0222(13) 0.0125(11) -0.0053(10) -0.0008(10)
O3 0.0264(14) 0.0327(14) 0.0260(14) 0.0192(12) -0.0072(11) -0.0076(11)
O4 0.0386(17) 0.0487(19) 0.0362(17) 0.0303(15) -0.0151(14) -0.0139(14)
O5 0.0429(17) 0.0248(14) 0.0268(15) 0.0116(12) -0.0125(13) -0.0027(12)
O6 0.115(4) 0.0372(19) 0.055(2) 0.0283(18) -0.045(3) -0.015(2)
O1W 0.0221(13) 0.0363(15) 0.0277(15) 0.0119(12) 0.0006(11) 0.0035(11)
O2W 0.0412(17) 0.0266(14) 0.0292(15) 0.0155(12) 0.0024(12) 0.0067(12)
O3W 0.059(2) 0.058(2) 0.050(2) 0.0272(19) -0.0013(18) 0.0015(19)
O4WA 0.33(5) 0.111(18) 0.22(3) 0.077(19) -0.11(3) -0.06(2)
O4WB 0.36(4) 0.054(7) 0.038(6) 0.004(5) 0.007(12) -0.077(15)
O5W 0.18(3) 0.081(14) 0.024(8) 0.014(9) -0.030(12) -0.031(15)
O5WB 0.16(3) 0.18(3) 0.054(13) 0.041(17) -0.048(16) 0.04(2)

loop_
_atom_type_symbol
_atom_type_description
_atom_type_scat_dispersion_real
_atom_type_scat_dispersion_imag
_atom_type_scat_source
C C 0.0181 0.0091 'International Tables Vol C Tables 4.2.6.8 and 6.1.1.4'
H H 0.0000 0.0000 'International Tables Vol C Tables 4.2.6.8 and 6.1.1.4'
Er Er -9.4367 3.9380 'International Tables Vol C Tables 4.2.6.8 and 6.1.1.4'
N N 0.0311 0.0180 'International Tables Vol C Tables 4.2.6.8 and 6.1.1.4'
O O 0.0492 0.0322 'International Tables Vol C Tables 4.2.6.8 and 6.1.1.4'

loop_
_geom_angle_atom_site_label_1
_geom_angle_atom_site_label_2
_geom_angle_atom_site_label_3
_geom_angle
_geom_angle_site_symmetry_1
_geom_angle_site_symmetry_3
O3 Er1 O5 136.58(10) . .
O3 Er1 O2 140.27(10) . 1_455
O5 Er1 O2 75.95(10) . 1_455
O3 Er1 O1 72.23(10) . .
O5 Er1 O1 95.97(11) . .
O2 Er1 O1 136.86(9) 1_455 .
O3 Er1 O2W 84.22(10) . .
O5 Er1 O2W 134.72(10) . .
O2 Er1 O2W 80.06(10) 1_455 .
O1 Er1 O2W 76.42(11) . .
O3 Er1 O1W 84.85(10) . .
O5 Er1 O1W 78.18(11) . .
O2 Er1 O1W 80.95(10) 1_455 .
O1 Er1 O1W 139.70(10) . .
O2W Er1 O1W 134.75(11) . .
O3 Er1 N3 71.43(10) . .
O5 Er1 N3 65.27(10) . .
O2 Er1 N3 135.28(10) 1_455 .
O1 Er1 N3 71.04(10) . .
O2W Er1 N3 143.89(11) . .
O1W Er1 N3 70.40(10) . .
O3 Er1 N1 130.84(10) . .
O5 Er1 N1 69.47(11) . .
O2 Er1 N1 74.95(9) 1_455 .
O1 Er1 N1 62.77(9) . .
O2W Er1 N1 67.47(10) . .
O1W Er1 N1 143.33(10) . .
N3 Er1 N1 109.13(10) . .
O3 Er1 N2 62.49(10) . .
O5 Er1 N2 140.05(11) . .
O2 Er1 N2 77.78(10) 1_455 .
O1 Er1 N2 123.63(10) . .
O2W Er1 N2 67.67(10) . .
O1W Er1 N2 68.34(10) . .
N3 Er1 N2 119.33(10) . .
N1 Er1 N2 130.49(10) . .
C2 N1 C3 116.7(3) . .
C2 N1 Er1 113.7(2) . .
C3 N1 Er1 127.8(2) . .
C6 N2 C5 116.7(3) . .
C6 N2 Er1 130.2(3) . .
C5 N2 Er1 113.1(3) . .
C9 N3 C8 116.4(4) . .
C9 N3 Er1 129.3(3) . .
C8 N3 Er1 114.3(3) . .
O2 C1 O1 125.5(3) . .
O2 C1 C2 118.8(3) . .
O1 C1 C2 115.7(3) . .
N1 C2 C3 122.1(3) . 2_655
N1 C2 C1 114.6(3) . .
C3 C2 C1 123.2(3) 2_655 .
N1 C3 C2 121.1(3) . 2_655
O4 C4 O3 124.8(4) . .
O4 C4 C5 119.3(3) . .
O3 C4 C5 115.9(3) . .
N2 C5 C6 121.7(4) . 2_556
N2 C5 C4 115.6(3) . .
C6 C5 C4 122.7(4) 2_556 .
N2 C6 C5 121.6(4) . 2_556
O6 C7 O5 125.6(4) . .
O6 C7 C8 118.2(4) . .
O5 C7 C8 116.2(4) . .
N3 C8 C9 121.5(4) . 2_666
N3 C8 C7 116.0(4) . .
C9 C8 C7 122.4(4) 2_666 .
N3 C9 C8 122.1(4) . 2_666
C1 O1 Er1 124.7(2) . .
C1 O2 Er1 134.5(2) . 1_655
C4 O3 Er1 132.9(2) . .
C7 O5 Er1 128.1(3) . .

loop_
_geom_bond_atom_site_label_1
_geom_bond_atom_site_label_2
_geom_bond_distance
_geom_bond_site_symmetry_2
Er1 O3 2.285(3) .
Er1 O5 2.302(3) .
Er1 O2 2.342(3) 1_455
Er1 O1 2.363(3) .
Er1 O2W 2.363(3) .
Er1 O1W 2.369(3) .
Er1 N3 2.600(3) .
Er1 N1 2.622(3) .
Er1 N2 2.740(3) .
N1 C2 1.338(5) .
N1 C3 1.348(5) .
N2 C6 1.331(5) .
N2 C5 1.335(5) .
N3 C9 1.326(5) .
N3 C8 1.337(5) .
C1 O2 1.252(5) .
C1 O1 1.260(5) .
C1 C2 1.500(5) .
C2 C3 1.384(5) 2_655
C3 C2 1.384(5) 2_655
C4 O4 1.243(5) .
C4 O3 1.257(5) .
C4 C5 1.508(5) .
C5 C6 1.389(6) 2_556
C6 C5 1.389(6) 2_556
C7 O6 1.241(6) .
C7 O5 1.258(5) .
C7 C8 1.512(6) .
C8 C9 1.386(6) 2_666
C9 C8 1.386(6) 2_666
O2 Er1 2.342(3) 1_655
